data_7238371
loop_
_publ_author_name
'Ding, Yan'
'Meng, Jing-Xin'
'Chen, Wei-Lin'
'Wang, En-Bo'

_publ_section_title
;
 Controllable assembly of four new POM-based supramolecular compounds by
 altering the POM secondary building units from pseudo-Keggin to classical
 Keggin
;
_journal_issue 7
_journal_name_full CrystEngComm
_journal_page_first 2687
_journal_paper_doi 10.1039/c0ce00967a
_journal_volume 13
_journal_year 2011
_chemical_formula_sum 'C56 H60 Mo9 N16 O44 P V5 Zn'
_chemical_formula_weight 2875.70
_space_group_IT_number 88
_space_group_name_Hall '-I 4ad'
_space_group_name_H-M_alt 'I 41/a :2'
_symmetry_cell_setting tetragonal
_symmetry_space_group_name_H-M 'I 41/a :2'
_atom_sites_solution_hydrogens geom
_atom_sites_solution_primary direct
_atom_sites_solution_secondary difmap
_audit_creation_method SHELXL-97
_cell_angle_alpha 90.00
_cell_angle_beta 90.00
_cell_angle_gamma 90.00
_cell_formula_units_Z 4
_cell_length_a 22.921(3)
_cell_length_b 22.921(3)
_cell_length_c 15.642(3)
_cell_measurement_reflns_used 30512
_cell_measurement_temperature 150(2)
_cell_measurement_theta_max 25.00
_cell_measurement_theta_min 3.15
_cell_volume 8218(2)
_computing_structure_refinement 'SHELXL-97 (Sheldrick, 1997)'
_computing_structure_solution 'SHELXS-97 (Sheldrick, 1990)'
_diffrn_ambient_temperature 150(2)
_diffrn_detector_area_resol_mean 0.01
_diffrn_measured_fraction_theta_full 0.998
_diffrn_measured_fraction_theta_max 0.998
_diffrn_measurement_device_type 'Rigaku R-AXIS RAPID IP'
_diffrn_measurement_method Oscillation
_diffrn_radiation_monochromator graphite
_diffrn_radiation_source 'Rotation anode'
_diffrn_radiation_type MoK\a
_diffrn_radiation_wavelength 0.71073
_diffrn_reflns_av_R_equivalents 0.0348
_diffrn_reflns_av_sigmaI/netI 0.0198
_diffrn_reflns_limit_h_max 27
_diffrn_reflns_limit_h_min -27
_diffrn_reflns_limit_k_max 26
_diffrn_reflns_limit_k_min -27
_diffrn_reflns_limit_l_max 18
_diffrn_reflns_limit_l_min -17
_diffrn_reflns_number 30512
_diffrn_reflns_theta_full 25.00
_diffrn_reflns_theta_max 25.00
_diffrn_reflns_theta_min 3.15
_diffrn_standards_decay_% none
_diffrn_standards_interval_count 0
_diffrn_standards_interval_time 0
_diffrn_standards_number 0
_exptl_absorpt_coefficient_mu 2.273
_exptl_absorpt_correction_T_max 0.649
_exptl_absorpt_correction_T_min 0.613
_exptl_absorpt_correction_type multi-scan
_exptl_absorpt_process_details 'ABSCOR by T.Higashi 8 March, 1995'
_exptl_crystal_colour black
_exptl_crystal_density_diffrn 2.324
_exptl_crystal_density_method 'not measured'
_exptl_crystal_description block
_exptl_crystal_F_000 5592
_exptl_crystal_size_max 0.22
_exptl_crystal_size_mid 0.20
_exptl_crystal_size_min 0.19
_refine_diff_density_max 0.820
_refine_diff_density_min -0.603
_refine_diff_density_rms 0.117
_refine_ls_extinction_method none
_refine_ls_goodness_of_fit_ref 1.050
_refine_ls_hydrogen_treatment constr
_refine_ls_matrix_type full
_refine_ls_number_parameters 303
_refine_ls_number_reflns 3610
_refine_ls_number_restraints 6
_refine_ls_restrained_S_all 1.050
_refine_ls_R_factor_all 0.0392
_refine_ls_R_factor_gt 0.0332
_refine_ls_shift/su_max 0.001
_refine_ls_shift/su_mean 0.000
_refine_ls_structure_factor_coef Fsqd
_refine_ls_weighting_details 'calc w=1/[\s^2^(Fo^2^)+(0.0413P)^2^+66.5893P] where P=(Fo^2^+2Fc^2^)/3'
_refine_ls_weighting_scheme calc
_refine_ls_wR_factor_gt 0.0839
_refine_ls_wR_factor_ref 0.0861
_reflns_number_gt 3137
_reflns_number_total 3610
_reflns_threshold_expression >2sigma(I)
_cod_data_source_file c0ce00967a.txt
_cod_data_source_block 69a
_cod_depositor_comments
;
The following automatic conversions were performed:

data item '_symmetry_cell_setting' value 'Tetragonal' was changed to
'tetragonal' in accordance with the
/home/saulius/struct/COD-crude-data/automatic-downloads/DataCite-retrospective/RSC/depositions/lib/dictionaries/cif_core.dic
dictionary named 'cif_core.dic' version 2.4.2 last updated on
2011-04-26.

Automatic conversion script
Id: cif_fix_values 6909 2019-04-08 15:41:33Z antanas 
;
_cod_original_sg_symbol_H-M 'I 41/a'
_cod_database_code 7238371

loop_
_symmetry_equiv_pos_as_xyz
'x, y, z'
'-x+1/2, -y, z+1/2'
'-y+3/4, x+1/4, z+1/4'
'y+3/4, -x+3/4, z+3/4'
'x+1/2, y+1/2, z+1/2'
'-x+1, -y+1/2, z+1'
'-y+5/4, x+3/4, z+3/4'
'y+5/4, -x+5/4, z+5/4'
'-x, -y, -z'
'x-1/2, y, -z-1/2'
'y-3/4, -x-1/4, -z-1/4'
'-y-3/4, x-3/4, -z-3/4'
'-x+1/2, -y+1/2, -z+1/2'
'x, y+1/2, -z'
'y-1/4, -x+1/4, -z+1/4'
'-y-1/4, x-1/4, -z-1/4'

loop_
_atom_site_label
_atom_site_type_symbol
_atom_site_fract_x
_atom_site_fract_y
_atom_site_fract_z
_atom_site_U_iso_or_equiv
_atom_site_adp_type
_atom_site_occupancy
_atom_site_symmetry_multiplicity
_atom_site_calc_flag
_atom_site_refinement_flags
_atom_site_disorder_group
P1 P 0.5000 0.2500 -0.1250 0.0105(4) Uani 1 4 d S .
Zn1 Zn 0.5000 0.2500 0.3750 0.0147(2) Uani 1 4 d S .
V1 V 0.5000 0.2500 0.12993(7) 0.0168(2) Uani 1 2 d S .
Mo3 Mo 0.34721(3) 0.21389(3) -0.11995(4) 0.01603(15) Uani 0.25 1 d P 1
V2 V 0.34721(3) 0.21389(3) -0.11995(4) 0.01603(15) Uani 0.75 1 d P 2
Mo1 Mo 0.399400(16) 0.306615(16) 0.02752(2) 0.01636(12) Uani 1 1 d . .
Mo2 Mo 0.564107(17) 0.344720(16) 0.02599(3) 0.01759(12) Uani 1 1 d . .
C1 C 0.39102(19) 0.32040(19) 0.4363(3) 0.0185(9) Uani 1 1 d . .
H1A H 0.4055 0.3241 0.4916 0.022 Uiso 1 1 calc R .
C2 C 0.2416(2) 0.5389(2) 0.3996(3) 0.0198(10) Uani 1 1 d . .
C3 C 0.2220(2) 0.6001(2) 0.3750(3) 0.0289(11) Uani 1 1 d . .
H3A H 0.2220 0.6036 0.3132 0.035 Uiso 1 1 calc R .
H3B H 0.1823 0.6060 0.3947 0.035 Uiso 1 1 calc R .
C4 C 0.2865(3) 0.6872(2) 0.3690(4) 0.0389(14) Uani 1 1 d . .
H4A H 0.2854 0.6924 0.3100 0.047 Uiso 1 1 calc R .
C5 C 0.2750(2) 0.4256(2) 0.4392(3) 0.0194(9) Uani 1 1 d . .
C6 C 0.2923(2) 0.3641(2) 0.4655(3) 0.0242(10) Uani 1 1 d . .
H6A H 0.3059 0.3649 0.5242 0.029 Uiso 1 1 calc R .
H6B H 0.2582 0.3392 0.4632 0.029 Uiso 1 1 calc R .
C7 C 0.2177(2) 0.4386(2) 0.4204(3) 0.0219(10) Uani 1 1 d . .
H7A H 0.1900 0.4090 0.4200 0.026 Uiso 1 1 calc R .
C8 C 0.2009(2) 0.4950(2) 0.4024(3) 0.0217(10) Uani 1 1 d . .
H8A H 0.1619 0.5033 0.3920 0.026 Uiso 1 1 calc R .
C9 C 0.3835(2) 0.2998(2) 0.3035(3) 0.0307(12) Uani 1 1 d . .
H9A H 0.3923 0.2863 0.2489 0.037 Uiso 1 1 calc R .
C10 C 0.2993(2) 0.5260(2) 0.4169(3) 0.0245(11) Uani 1 1 d . .
H10A H 0.3272 0.5555 0.4147 0.029 Uiso 1 1 calc R .
C11 C 0.3326(2) 0.3258(3) 0.3265(3) 0.0359(13) Uani 1 1 d . .
H11A H 0.3006 0.3331 0.2915 0.043 Uiso 1 1 calc R .
C12 C 0.3158(2) 0.4699(2) 0.4374(3) 0.0251(11) Uani 1 1 d . .
H12A H 0.3546 0.4618 0.4501 0.030 Uiso 1 1 calc R .
C13 C 0.3070(3) 0.6988(2) 0.5040(4) 0.0389(14) Uani 1 1 d . .
H13A H 0.3230 0.7134 0.5543 0.047 Uiso 1 1 calc R .
C14 C 0.2714(2) 0.6530(2) 0.4966(4) 0.0332(12) Uani 1 1 d . .
H14A H 0.2572 0.6302 0.5412 0.040 Uiso 1 1 calc R .
O11 O 0.63405(13) 0.34003(13) -0.0275(2) 0.0187(7) Uani 1 1 d . .
O10 O 0.48349(12) 0.31952(13) 0.0687(2) 0.0163(6) Uani 1 1 d . .
O9 O 0.55307(12) 0.26346(12) -0.06880(19) 0.0161(6) Uani 1 1 d U .
O8 O 0.36401(14) 0.34204(14) 0.1058(2) 0.0216(7) Uani 1 1 d . .
O7 O 0.41469(13) 0.36225(13) -0.0517(2) 0.0184(7) Uani 1 1 d . .
O6 O 0.34017(13) 0.27024(13) -0.0283(2) 0.0186(7) Uani 1 1 d . .
O5 O 0.57826(13) 0.39075(13) 0.10746(19) 0.0181(7) Uani 1 1 d . .
O4 O 0.52634(13) 0.38889(13) -0.0516(2) 0.0192(7) Uani 1 1 d . .
O3 O 0.41981(13) 0.23148(12) 0.0912(2) 0.0169(6) Uani 1 1 d . .
O2 O 0.28000(13) 0.19689(14) -0.1397(2) 0.0221(7) Uani 1 1 d . .
O1 O 0.5000 0.2500 0.2338(3) 0.0190(9) Uani 1 2 d S .
O1W O 0.3078(4) 0.2044(4) 0.1777(7) 0.067(3) Uani 0.50 1 d P .
N1 N 0.41972(16) 0.29623(16) 0.3725(2) 0.0181(8) Uani 1 1 d . .
N2 N 0.25959(17) 0.64579(16) 0.4115(3) 0.0228(9) Uani 1 1 d . .
N3 N 0.33790(17) 0.33915(16) 0.4114(3) 0.0210(8) Uani 1 1 d . .
N4 N 0.3154(2) 0.7200(2) 0.4236(3) 0.0425(12) Uani 1 1 d . .

loop_
_atom_site_aniso_label
_atom_site_aniso_U_11
_atom_site_aniso_U_22
_atom_site_aniso_U_33
_atom_site_aniso_U_23
_atom_site_aniso_U_13
_atom_site_aniso_U_12
P1 0.0100(6) 0.0100(6) 0.0116(10) 0.000 0.000 0.000
Zn1 0.0154(3) 0.0154(3) 0.0135(5) 0.000 0.000 0.000
V1 0.0170(5) 0.0167(5) 0.0167(6) 0.000 0.000 0.0018(4)
Mo3 0.0116(3) 0.0177(3) 0.0189(3) 0.0011(2) -0.0003(2) -0.0005(2)
V2 0.0116(3) 0.0177(3) 0.0189(3) 0.0011(2) -0.0003(2) -0.0005(2)
Mo1 0.0158(2) 0.0161(2) 0.0172(2) -0.00018(15) 0.00227(15) 0.00308(14)
Mo2 0.0184(2) 0.0165(2) 0.0179(2) -0.00314(15) -0.00181(15) -0.00140(15)
C1 0.020(2) 0.020(2) 0.016(2) 0.0026(18) -0.0011(18) -0.0006(18)
C2 0.022(2) 0.020(2) 0.017(2) -0.0010(18) -0.0003(19) 0.0038(19)
C3 0.028(3) 0.026(3) 0.032(3) 0.001(2) -0.006(2) 0.006(2)
C4 0.047(3) 0.029(3) 0.041(3) 0.004(3) 0.016(3) 0.002(3)
C5 0.020(2) 0.023(2) 0.014(2) 0.0019(18) 0.0053(18) 0.0040(18)
C6 0.030(3) 0.025(3) 0.018(2) 0.003(2) 0.006(2) 0.006(2)
C7 0.017(2) 0.027(3) 0.022(2) -0.001(2) 0.0010(19) -0.0026(19)
C8 0.015(2) 0.030(3) 0.021(2) -0.004(2) -0.0033(18) 0.0040(19)
C9 0.031(3) 0.047(3) 0.015(2) -0.003(2) -0.004(2) 0.014(2)
C10 0.015(2) 0.026(3) 0.032(3) 0.004(2) 0.002(2) -0.0023(19)
C11 0.035(3) 0.057(4) 0.016(2) -0.003(2) -0.004(2) 0.019(3)
C12 0.016(2) 0.028(3) 0.031(3) 0.001(2) -0.001(2) 0.0023(19)
C13 0.045(3) 0.026(3) 0.046(3) -0.003(3) -0.004(3) -0.005(2)
C14 0.035(3) 0.031(3) 0.034(3) 0.005(2) 0.001(2) -0.005(2)
O11 0.0207(16) 0.0146(15) 0.0208(16) -0.0006(13) 0.0026(13) 0.0001(12)
O10 0.0124(14) 0.0147(15) 0.0219(16) 0.0047(12) -0.0021(12) 0.0002(11)
O9 0.0144(15) 0.0161(15) 0.0178(16) 0.0000(12) 0.0000(12) 0.0004(12)
O8 0.0221(17) 0.0255(17) 0.0172(16) -0.0018(13) 0.0023(13) 0.0086(14)
O7 0.0143(15) 0.0186(16) 0.0223(16) 0.0055(13) -0.0029(13) -0.0009(12)
O6 0.0193(15) 0.0145(15) 0.0218(16) -0.0008(13) -0.0030(13) 0.0037(12)
O5 0.0196(16) 0.0178(15) 0.0170(16) -0.0035(13) -0.0011(13) -0.0021(12)
O4 0.0159(15) 0.0207(16) 0.0209(16) 0.0051(13) -0.0025(13) -0.0042(12)
O3 0.0167(15) 0.0141(15) 0.0198(16) 0.0000(12) -0.0025(13) 0.0014(12)
O2 0.0153(16) 0.0224(17) 0.0287(18) -0.0008(14) 0.0013(14) -0.0032(13)
O1 0.015(2) 0.021(2) 0.021(2) 0.000 0.000 0.0025(18)
O1W 0.042(5) 0.064(6) 0.094(8) -0.047(6) 0.037(5) -0.043(5)
N1 0.0176(19) 0.0183(19) 0.018(2) 0.0023(16) 0.0011(16) 0.0019(15)
N2 0.022(2) 0.0172(19) 0.030(2) 0.0060(17) 0.0078(17) 0.0028(16)
N3 0.023(2) 0.020(2) 0.020(2) 0.0018(16) 0.0032(17) 0.0044(16)
N4 0.046(3) 0.030(3) 0.052(3) 0.001(2) 0.010(3) -0.010(2)

loop_
_atom_type_symbol
_atom_type_description
_atom_type_scat_dispersion_real
_atom_type_scat_dispersion_imag
_atom_type_scat_source
C C 0.0033 0.0016 'International Tables Vol C Tables 4.2.6.8 and 6.1.1.4'
N N 0.0061 0.0033 'International Tables Vol C Tables 4.2.6.8 and 6.1.1.4'
O O 0.0106 0.0060 'International Tables Vol C Tables 4.2.6.8 and 6.1.1.4'
Mo Mo -1.6832 0.6857 'International Tables Vol C Tables 4.2.6.8 and 6.1.1.4'
Zn Zn 0.2839 1.4301 'International Tables Vol C Tables 4.2.6.8 and 6.1.1.4'
V V 0.3005 0.5294 'International Tables Vol C Tables 4.2.6.8 and 6.1.1.4'
P P 0.1023 0.0942 'International Tables Vol C Tables 4.2.6.8 and 6.1.1.4'
H H 0.0000 0.0000 'International Tables Vol C Tables 4.2.6.8 and 6.1.1.4'

loop_
_geom_angle_atom_site_label_1
_geom_angle_atom_site_label_2
_geom_angle_atom_site_label_3
_geom_angle
_geom_angle_site_symmetry_1
_geom_angle_site_symmetry_3
O9 P1 O9 109.22(11) 11_665 .
O9 P1 O9 109.22(11) 11_665 6_554
O9 P1 O9 110.0(2) . 6_554
O9 P1 O9 110.0(2) 11_665 16_655
O9 P1 O9 109.22(11) . 16_655
O9 P1 O9 109.22(11) 6_554 16_655
N1 Zn1 N1 90.020(4) 16_656 6_554
N1 Zn1 N1 90.020(4) 16_656 .
N1 Zn1 N1 177.9(2) 6_554 .
N1 Zn1 N1 177.9(2) 16_656 11_666
N1 Zn1 N1 90.020(4) 6_554 11_666
N1 Zn1 N1 90.020(4) . 11_666
N1 Zn1 O1 91.07(10) 16_656 .
N1 Zn1 O1 88.93(10) 6_554 .
N1 Zn1 O1 88.93(10) . .
N1 Zn1 O1 91.07(10) 11_666 .
N1 Zn1 O1 88.93(10) 16_656 11_666
N1 Zn1 O1 91.07(10) 6_554 11_666
N1 Zn1 O1 91.07(10) . 11_666
N1 Zn1 O1 88.93(10) 11_666 11_666
O1 Zn1 O1 180.0 . 11_666
O1 V1 O10 120.31(10) . 6_554
O1 V1 O10 120.31(10) . .
O10 V1 O10 119.37(19) 6_554 .
O1 V1 O3 107.81(10) . .
O10 V1 O3 81.41(12) 6_554 .
O10 V1 O3 80.82(12) . .
O1 V1 O3 107.81(10) . 6_554
O10 V1 O3 80.82(12) 6_554 6_554
O10 V1 O3 81.41(12) . 6_554
O3 V1 O3 144.38(19) . 6_554
O1 V1 Mo2 121.804(19) . 6_554
O10 V1 Mo2 40.35(9) 6_554 6_554
O10 V1 Mo2 103.31(10) . 6_554
O3 V1 Mo2 41.07(9) . 6_554
O3 V1 Mo2 115.56(9) 6_554 6_554
O1 V1 Mo2 121.804(19) . .
O10 V1 Mo2 103.31(10) 6_554 .
O10 V1 Mo2 40.35(9) . .
O3 V1 Mo2 115.56(9) . .
O3 V1 Mo2 41.07(9) 6_554 .
Mo2 V1 Mo2 116.39(4) 6_554 .
O1 V1 Mo1 121.188(19) . 6_554
O10 V1 Mo1 40.32(9) 6_554 6_554
O10 V1 Mo1 103.87(10) . 6_554
O3 V1 Mo1 116.32(9) . 6_554
O3 V1 Mo1 40.52(8) 6_554 6_554
Mo2 V1 Mo1 77.70(2) 6_554 6_554
Mo2 V1 Mo1 70.564(18) . 6_554
O1 V1 Mo1 121.188(19) . .
O10 V1 Mo1 103.87(10) 6_554 .
O10 V1 Mo1 40.32(9) . .
O3 V1 Mo1 40.52(8) . .
O3 V1 Mo1 116.32(9) 6_554 .
Mo2 V1 Mo1 70.564(18) 6_554 .
Mo2 V1 Mo1 77.70(2) . .
Mo1 V1 Mo1 117.62(4) 6_554 .
O2 Mo3 O7 101.49(15) . 16_655
O2 Mo3 O4 102.50(15) . 16_655
O7 Mo3 O4 87.08(13) 16_655 16_655
O2 Mo3 O6 102.85(15) . .
O7 Mo3 O6 155.59(13) 16_655 .
O4 Mo3 O6 89.43(13) 16_655 .
O2 Mo3 O11 101.44(15) . 6_554
O7 Mo3 O11 89.66(13) 16_655 6_554
O4 Mo3 O11 156.00(13) 16_655 6_554
O6 Mo3 O11 83.79(13) . 6_554
O2 Mo3 O9 172.02(14) . 6_554
O7 Mo3 O9 83.20(12) 16_655 6_554
O4 Mo3 O9 84.07(12) 16_655 6_554
O6 Mo3 O9 72.41(11) . 6_554
O11 Mo3 O9 71.94(11) 6_554 6_554
O8 Mo1 O7 104.60(15) . .
O8 Mo1 O6 102.20(15) . .
O7 Mo1 O6 97.98(14) . .
O8 Mo1 O3 99.38(14) . .
O7 Mo1 O3 151.86(13) . .
O6 Mo1 O3 91.04(13) . .
O8 Mo1 O10 98.92(14) . .
O7 Mo1 O10 86.09(12) . .
O6 Mo1 O10 156.67(13) . .
O3 Mo1 O10 75.74(11) . .
O8 Mo1 O9 167.96(13) . 6_554
O7 Mo1 O9 87.41(12) . 6_554
O6 Mo1 O9 74.74(12) . 6_554
O3 Mo1 O9 69.29(11) . 6_554
O10 Mo1 O9 82.55(11) . 6_554
O8 Mo1 V1 100.69(11) . .
O7 Mo1 V1 120.34(9) . .
O6 Mo1 V1 127.83(9) . .
O3 Mo1 V1 39.05(8) . .
O10 Mo1 V1 36.71(8) . .
O9 Mo1 V1 73.30(7) 6_554 .
O5 Mo2 O4 104.46(15) . .
O5 Mo2 O11 102.47(14) . .
O4 Mo2 O11 98.48(14) . .
O5 Mo2 O10 95.94(14) . .
O4 Mo2 O10 86.83(12) . .
O11 Mo2 O10 158.81(13) . .
O5 Mo2 O3 97.03(14) . 6_554
O4 Mo2 O3 153.84(13) . 6_554
O11 Mo2 O3 91.14(13) . 6_554
O10 Mo2 O3 76.14(11) . 6_554
O5 Mo2 O9 167.25(13) . .
O4 Mo2 O9 88.24(12) . .
O11 Mo2 O9 76.19(12) . .
O10 Mo2 O9 83.53(11) . .
O3 Mo2 O9 70.44(11) 6_554 .
O5 Mo2 V1 97.68(11) . .
O4 Mo2 V1 121.43(9) . .
O11 Mo2 V1 128.55(9) . .
O10 Mo2 V1 36.85(8) . .
O3 Mo2 V1 39.29(8) 6_554 .
O9 Mo2 V1 74.25(7) . .
N1 C1 N3 111.4(4) . .
N1 C1 H1A 124.3 . .
N3 C1 H1A 124.3 . .
C8 C2 C10 119.2(4) . .
C8 C2 C3 118.9(4) . .
C10 C2 C3 121.9(4) . .
N2 C3 C2 112.7(4) . .
N2 C3 H3A 109.1 . .
C2 C3 H3A 109.1 . .
N2 C3 H3B 109.1 . .
C2 C3 H3B 109.1 . .
H3A C3 H3B 107.8 . .
N2 C4 N4 108.7(5) . .
N2 C4 H4A 125.7 . .
N4 C4 H4A 125.7 . .
C7 C5 C12 118.8(4) . .
C7 C5 C6 120.6(4) . .
C12 C5 C6 120.6(4) . .
N3 C6 C5 113.1(4) . .
N3 C6 H6A 109.0 . .
C5 C6 H6A 109.0 . .
N3 C6 H6B 109.0 . .
C5 C6 H6B 109.0 . .
H6A C6 H6B 107.8 . .
C8 C7 C5 120.9(4) . .
C8 C7 H7A 119.5 . .
C5 C7 H7A 119.5 . .
C2 C8 C7 120.3(4) . .
C2 C8 H8A 119.8 . .
C7 C8 H8A 119.8 . .
C11 C9 N1 109.8(4) . .
C11 C9 H9A 125.1 . .
N1 C9 H9A 125.1 . .
C12 C10 C2 120.4(4) . .
C12 C10 H10A 119.8 . .
C2 C10 H10A 119.8 . .
C9 C11 N3 106.2(4) . .
C9 C11 H11A 126.9 . .
N3 C11 H11A 126.9 . .
C10 C12 C5 120.4(4) . .
C10 C12 H12A 119.8 . .
C5 C12 H12A 119.8 . .
C14 C13 N4 106.7(5) . .
C14 C13 H13A 126.7 . .
N4 C13 H13A 126.7 . .
C13 C14 N2 107.5(5) . .
C13 C14 H14A 126.3 . .
N2 C14 H14A 126.3 . .
Mo2 O11 V2 125.10(16) . 6_554
Mo2 O11 Mo3 125.10(16) . 6_554
V2 O11 Mo3 0.00(4) 6_554 6_554
V1 O10 Mo2 102.80(13) . .
V1 O10 Mo1 102.98(13) . .
Mo2 O10 Mo1 141.73(16) . .
P1 O9 Mo2 126.58(16) . .
P1 O9 Mo1 124.90(16) . 6_554
Mo2 O9 Mo1 94.70(10) . 6_554
P1 O9 Mo3 126.13(16) . 6_554
Mo2 O9 Mo3 86.53(9) . 6_554
Mo1 O9 Mo3 85.75(9) 6_554 6_554
Mo1 O7 V2 153.71(18) . 11_665
Mo1 O7 Mo3 153.71(18) . 11_665
V2 O7 Mo3 0.00(5) 11_665 11_665
Mo1 O6 Mo3 126.84(16) . .
Mo2 O4 V2 152.31(18) . 11_665
Mo2 O4 Mo3 152.31(18) . 11_665
V2 O4 Mo3 0.00(4) 11_665 11_665
V1 O3 Mo1 100.42(13) . .
V1 O3 Mo2 99.63(13) . 6_554
Mo1 O3 Mo2 121.03(15) . 6_554
V1 O1 Zn1 180.0 . .
C1 N1 C9 105.7(4) . .
C1 N1 Zn1 128.9(3) . .
C9 N1 Zn1 124.9(3) . .
C4 N2 C14 108.2(5) . .
C4 N2 C3 126.4(5) . .
C14 N2 C3 125.4(4) . .
C1 N3 C11 106.9(4) . .
C1 N3 C6 127.1(4) . .
C11 N3 C6 125.9(4) . .
C4 N4 C13 108.9(5) . .

loop_
_geom_bond_atom_site_label_1
_geom_bond_atom_site_label_2
_geom_bond_distance
_geom_bond_site_symmetry_2
P1 O9 1.532(3) 11_665
P1 O9 1.532(3) .
P1 O9 1.532(3) 6_554
P1 O9 1.532(3) 16_655
Zn1 N1 2.124(4) 16_656
Zn1 N1 2.124(4) 6_554
Zn1 N1 2.124(4) .
Zn1 N1 2.124(4) 11_666
Zn1 O1 2.209(4) .
Zn1 O1 2.209(4) 11_666
V1 O1 1.624(4) .
V1 O10 1.897(3) 6_554
V1 O10 1.897(3) .
V1 O3 1.981(3) .
V1 O3 1.981(3) 6_554
V1 Mo2 3.0848(8) 6_554
V1 Mo2 3.0848(8) .
V1 Mo1 3.0930(8) 6_554
V1 Mo1 3.0930(8) .
Mo3 O2 1.619(3) .
Mo3 O7 1.907(3) 16_655
Mo3 O4 1.913(3) 16_655
Mo3 O6 1.937(3) .
Mo3 O11 1.950(3) 6_554
Mo3 O9 2.477(3) 6_554
Mo1 O8 1.678(3) .
Mo1 O7 1.813(3) .
Mo1 O6 1.816(3) .
Mo1 O3 2.043(3) .
Mo1 O10 2.054(3) .
Mo1 O9 2.457(3) 6_554
Mo2 O5 1.686(3) .
Mo2 O4 1.802(3) .
Mo2 O11 1.812(3) .
Mo2 O10 2.048(3) .
Mo2 O3 2.056(3) 6_554
Mo2 O9 2.394(3) .
C1 N1 1.318(6) .
C1 N3 1.349(6) .
C1 H1A 0.9300 .
C2 C8 1.372(7) .
C2 C10 1.382(7) .
C2 C3 1.523(7) .
C3 N2 1.473(6) .
C3 H3A 0.9700 .
C3 H3B 0.9700 .
C4 N2 1.313(7) .
C4 N4 1.317(8) .
C4 H4A 0.9300 .
C5 C7 1.378(6) .
C5 C12 1.381(7) .
C5 C6 1.520(6) .
C6 N3 1.462(6) .
C6 H6A 0.9700 .
C6 H6B 0.9700 .
C7 C8 1.376(7) .
C7 H7A 0.9300 .
C8 H8A 0.9300 .
C9 C11 1.360(7) .
C9 N1 1.364(6) .
C9 H9A 0.9300 .
C10 C12 1.380(7) .
C10 H10A 0.9300 .
C11 N3 1.369(6) .
C11 H11A 0.9300 .
C12 H12A 0.9300 .
C13 C14 1.335(8) .
C13 N4 1.363(8) .
C13 H13A 0.9300 .
C14 N2 1.369(7) .
C14 H14A 0.9300 .
O11 V2 1.950(3) 6_554
O11 Mo3 1.950(3) 6_554
O9 Mo1 2.457(3) 6_554
O9 Mo3 2.477(3) 6_554
O7 V2 1.907(3) 11_665
O7 Mo3 1.907(3) 11_665
O4 V2 1.913(3) 11_665
O4 Mo3 1.913(3) 11_665
O3 Mo2 2.056(3) 6_554
